data_1527106
loop_
_publ_author_name
'Baenziger, N.C.'
'Duax, W.L.'

_publ_section_title
;
 Crystal structure and molecular motion of solid carbon disulfide
;
_journal_name_full 'Journal of Chemical Physics'
_journal_page_first 2974
_journal_page_last 2981
_journal_volume 48
_journal_year 1968
_chemical_formula_sum 'C S2'
_space_group_IT_number 64
_symmetry_space_group_name_Hall '-C 2ac 2'
_symmetry_space_group_name_H-M 'C m c a'
_cell_angle_alpha 90
_cell_angle_beta 90
_cell_angle_gamma 90
_cell_formula_units_Z 4
_cell_length_a 6.393
_cell_length_b 5.582
_cell_length_c 8.963
_cell_volume 319.851
_citation_journal_id_ASTM JCPSA6
_cod_data_source_file Baenziger_JCPSA6_1968_1598.cif
_cod_data_source_block C1S2
_cod_original_cell_volume 319.8512
_cod_original_formula_sum 'C1 S2'
_cod_database_code 1527106

loop_
_symmetry_equiv_pos_as_xyz
x,y,z
-x+1/2,-y,z+1/2
x,-y,-z
-x+1/2,y,-z+1/2
-x,-y,-z
x-1/2,y,-z-1/2
-x,y,z
x-1/2,-y,z-1/2
x+1/2,y+1/2,z
-x+1,-y+1/2,z+1/2
x+1/2,-y+1/2,-z
-x+1,y+1/2,-z+1/2
-x+1/2,-y+1/2,-z
x,y+1/2,-z-1/2
-x+1/2,y+1/2,z
x,-y+1/2,z-1/2

loop_
_atom_site_label
_atom_site_type_symbol
_atom_site_fract_x
_atom_site_fract_y
_atom_site_fract_z
_atom_site_occupancy
_atom_site_U_iso_or_equiv
C1 C+4 0.5 0.5 0.5 1 0.0
S1 S-2 0 0.2 0.1281 1 0.0
